data_2220573
loop_
_publ_author_name
'Wan, Xin-Sheng'
'Meng, Lei'
'Feng, Chao-Ling'
'Kou, Chun-Hong'
'Niu, Cao-Yuan'

_publ_section_title
;Chloridobis(2,9-diethoxy-1,10-phenanthroline-\k^2^<i>N</i>,<i>N</i>')copper(II)
 perchlorate
;
_journal_coeditor_code LH2739
_journal_issue 1
_journal_name_full 'Acta Crystallographica Section E'
_journal_page_first m50
_journal_paper_doi 10.1107/S160053680804138X
_journal_volume 65
_journal_year 2009
_chemical_formula_iupac '[Cu Cl (C16 H16 N2 O2)2] Cl O4'
_chemical_formula_moiety 'C32 H32 Cl Cu N4 O4 +, Cl O4 -'
_chemical_formula_sum 'C32 H32 Cl2 Cu N4 O8'
_chemical_formula_weight 735.06
_chemical_name_systematic
;Chloridobis(2,9-diethoxy-1,10-phenanthroline-\k^2^<i>N</i>,<i>N</i>')copper(II)
perchlorate
;
_space_group_IT_number 14
_symmetry_cell_setting monoclinic
_symmetry_space_group_name_Hall '-P 2ybc'
_symmetry_space_group_name_H-M 'P 1 21/c 1'
_atom_sites_solution_hydrogens geom
_atom_sites_solution_primary direct
_atom_sites_solution_secondary difmap
_audit_creation_method SHELXL-97
_cell_angle_alpha 90.00
_cell_angle_beta 91.837(2)
_cell_angle_gamma 90.00
_cell_formula_units_Z 4
_cell_length_a 9.7461(13)
_cell_length_b 23.953(3)
_cell_length_c 13.9777(18)
_cell_measurement_reflns_used 2218
_cell_measurement_temperature 291(2)
_cell_measurement_theta_max 25.50
_cell_measurement_theta_min 2.70
_cell_volume 3261.4(7)
_computing_cell_refinement 'SAINT (Siemens, 1994)'
_computing_data_collection 'SMART (Siemens, 1996)'
_computing_data_reduction 'SAINT (Siemens, 1994)'
_computing_molecular_graphics
;
'PLATON (Spek, 2003) and DIAMOND (Brandenburg, 2005)
;
_computing_publication_material 'SHELXTL (Sheldrick, 2008)'
_computing_structure_refinement 'SHELXL97 (Sheldrick, 2008)'
_computing_structure_solution 'SHELXS97 (Sheldrick, 2008)'
_diffrn_ambient_temperature 291(2)
_diffrn_measured_fraction_theta_full 0.994
_diffrn_measured_fraction_theta_max 0.994
_diffrn_measurement_device_type 'Siemens SMART CCD area-detector'
_diffrn_measurement_method '\f and \w scans'
_diffrn_radiation_monochromator graphite
_diffrn_radiation_source 'fine-focus sealed tube'
_diffrn_radiation_type MoK\a
_diffrn_radiation_wavelength 0.71073
_diffrn_reflns_av_R_equivalents 0.0545
_diffrn_reflns_av_sigmaI/netI 0.0725
_diffrn_reflns_limit_h_max 11
_diffrn_reflns_limit_h_min -11
_diffrn_reflns_limit_k_max 29
_diffrn_reflns_limit_k_min -28
_diffrn_reflns_limit_l_max 16
_diffrn_reflns_limit_l_min -14
_diffrn_reflns_number 16840
_diffrn_reflns_theta_full 25.50
_diffrn_reflns_theta_max 25.50
_diffrn_reflns_theta_min 2.70
_exptl_absorpt_coefficient_mu 0.891
_exptl_absorpt_correction_T_max 0.8633
_exptl_absorpt_correction_T_min 0.7504
_exptl_absorpt_correction_type multi-scan
_exptl_absorpt_process_details '(SADABS; Sheldrick, 1996)'
_exptl_crystal_colour green
_exptl_crystal_density_diffrn 1.497
_exptl_crystal_density_method 'not measured'
_exptl_crystal_description block
_exptl_crystal_F_000 1516
_exptl_crystal_size_max 0.34
_exptl_crystal_size_mid 0.27
_exptl_crystal_size_min 0.17
_refine_diff_density_max 0.665
_refine_diff_density_min -0.426
_refine_ls_extinction_method none
_refine_ls_goodness_of_fit_ref 1.045
_refine_ls_hydrogen_treatment constr
_refine_ls_matrix_type full
_refine_ls_number_parameters 428
_refine_ls_number_reflns 6045
_refine_ls_number_restraints 100
_refine_ls_restrained_S_all 1.101
_refine_ls_R_factor_all 0.1300
_refine_ls_R_factor_gt 0.0652
_refine_ls_shift/su_max 0.000
_refine_ls_shift/su_mean 0.000
_refine_ls_structure_factor_coef Fsqd
_refine_ls_weighting_details 'calc w=1/[\s^2^(Fo^2^)+(0.1064P)^2^+1.0151P] where P=(Fo^2^+2Fc^2^)/3'
_refine_ls_weighting_scheme calc
_refine_ls_wR_factor_gt 0.1771
_refine_ls_wR_factor_ref 0.2160
_reflns_number_gt 3209
_reflns_number_total 6045
_reflns_threshold_expression I>2\s(I)
_cod_data_source_file lh2739.cif
_cod_data_source_block I
_cod_depositor_comments
;
The following automatic conversions were performed:
'_symmetry_cell_setting' value 'Monoclinic' changed to 'monoclinic'
according to '/home/saulius/struct/CIF-dictionaries/cif_core.dic'
dictionary named 'cif_core.dic' version 2.4.1 from 2010-06-29.

Automatic conversion script
Id: cif_fix_enum 1527 2010-12-29 10:47:43Z saulius 

The following automatic conversions were performed:

'_symmetry_cell_setting' value 'Monoclinic' changed to 'monoclinic'
according to /home/saulius/struct/CIF-dictionaries/cif_core.dic
dictionary named 'cif_core.dic' version 2.4.1 from 2010-06-29.

Automatic conversion script
Id: cif_fix_values 1715 2011-07-08 13:25:40Z adriana 
;
_cod_original_sg_symbol_Hall '-P 2ybc '
_cod_original_sg_symbol_H-M 'P 21/c'
_cod_database_code 2220573
_cod_database_fobs_code 2220573

loop_
_symmetry_equiv_pos_as_xyz
'x, y, z'
'-x, y+1/2, -z+1/2'
'-x, -y, -z'
'x, -y-1/2, z-1/2'

loop_
_atom_site_type_symbol
_atom_site_label
_atom_site_fract_x
_atom_site_fract_y
_atom_site_fract_z
_atom_site_U_iso_or_equiv
_atom_site_adp_type
_atom_site_calc_flag
_atom_site_refinement_flags
_atom_site_occupancy
_atom_site_disorder_assembly
_atom_site_disorder_group
Cu Cu1 0.26542(7) 0.47318(3) 0.74564(5) 0.0571(3) Uani d . 1 . .
Cl Cl1 0.07239(19) 0.47574(9) 0.64858(15) 0.0997(7) Uani d . 1 . .
Cl Cl2 0.26726(19) 0.73954(7) 0.91201(14) 0.0747(5) Uani d . 1 . .
O O1 0.1727(6) 0.59575(19) 0.7034(4) 0.0889(15) Uani d . 1 . .
O O2 0.4526(4) 0.35968(16) 0.8018(3) 0.0669(11) Uani d . 1 . .
O O3 0.4465(5) 0.56765(18) 0.8725(3) 0.0732(13) Uani d . 1 . .
O O4 0.1747(5) 0.3525(2) 0.6905(4) 0.0844(14) Uani d . 1 . .
O O5 0.4055(5) 0.7571(2) 0.9173(4) 0.1113(18) Uani d U 1 . .
O O6 0.1856(8) 0.7690(3) 0.9745(6) 0.150(3) Uani d U 1 . .
O O7 0.2544(6) 0.6820(2) 0.9289(5) 0.132(2) Uani d U 1 . .
O O8 0.2123(7) 0.7500(3) 0.8194(5) 0.136(2) Uani d U 1 . .
N N1 0.3467(5) 0.53815(19) 0.6778(3) 0.0568(13) Uani d . 1 . .
N N2 0.4665(5) 0.43982(19) 0.7198(3) 0.0499(11) Uani d . 1 . .
N N3 0.2912(5) 0.5010(2) 0.8922(3) 0.0568(12) Uani d . 1 . .
N N4 0.1743(5) 0.4105(2) 0.8140(4) 0.0594(13) Uani d . 1 . .
C C1 0.2907(7) 0.5872(3) 0.6577(5) 0.0703(18) Uani d . 1 . .
C C2 0.3467(9) 0.6270(3) 0.5968(5) 0.080(2) Uani d . 1 . .
H H2 0.3015 0.6604 0.5832 0.096 Uiso calc R 1 . .
C C3 0.4689(8) 0.6151(3) 0.5585(5) 0.077(2) Uani d . 1 . .
H H3 0.5072 0.6409 0.5175 0.092 Uiso calc R 1 . .
C C4 0.5403(7) 0.5652(3) 0.5781(4) 0.0682(18) Uani d . 1 . .
C C5 0.6692(7) 0.5514(3) 0.5426(5) 0.0719(18) Uani d . 1 . .
H H5 0.7121 0.5758 0.5013 0.086 Uiso calc R 1 . .
C C6 0.7305(7) 0.5035(3) 0.5679(5) 0.0755(19) Uani d . 1 . .
H H6 0.8171 0.4959 0.5451 0.091 Uiso calc R 1 . .
C C7 0.6676(6) 0.4634(3) 0.6290(4) 0.0591(16) Uani d . 1 . .
C C8 0.7256(6) 0.4127(3) 0.6569(5) 0.0645(17) Uani d . 1 . .
H H8 0.8123 0.4032 0.6360 0.077 Uiso calc R 1 . .
C C9 0.6588(7) 0.3770(3) 0.7134(5) 0.0641(17) Uani d . 1 . .
H H9 0.6984 0.3432 0.7319 0.077 Uiso calc R 1 . .
C C10 0.5271(6) 0.3923(2) 0.7438(4) 0.0558(15) Uani d . 1 . .
C C11 0.5375(6) 0.4756(2) 0.6638(4) 0.0502(14) Uani d . 1 . .
C C12 0.4721(6) 0.5278(2) 0.6399(4) 0.0559(15) Uani d . 1 . .
C C13 0.3622(7) 0.5429(3) 0.9315(5) 0.0649(17) Uani d . 1 . .
C C14 0.3474(8) 0.5577(3) 1.0286(5) 0.081(2) Uani d . 1 . .
H H14 0.3994 0.5866 1.0555 0.098 Uiso calc R 1 . .
C C15 0.2577(9) 0.5296(3) 1.0820(5) 0.085(2) Uani d . 1 . .
H H15 0.2472 0.5400 1.1455 0.102 Uiso calc R 1 . .
C C16 0.1785(8) 0.4845(3) 1.0434(5) 0.0703(19) Uani d . 1 . .
C C17 0.0836(9) 0.4528(4) 1.0953(5) 0.085(2) Uani d . 1 . .
H H17 0.0657 0.4623 1.1582 0.102 Uiso calc R 1 . .
C C18 0.0187(8) 0.4085(3) 1.0533(5) 0.084(2) Uani d . 1 . .
H H18 -0.0455 0.3887 1.0876 0.101 Uiso calc R 1 . .
C C19 0.0465(7) 0.3918(3) 0.9581(5) 0.0691(18) Uani d . 1 . .
C C20 -0.0109(7) 0.3445(3) 0.9093(6) 0.081(2) Uani d . 1 . .
H H20 -0.0748 0.3225 0.9400 0.097 Uiso calc R 1 . .
C C21 0.0243(7) 0.3310(3) 0.8216(6) 0.079(2) Uani d . 1 . .
H H21 -0.0151 0.3003 0.7908 0.095 Uiso calc R 1 . .
C C22 0.1240(7) 0.3645(3) 0.7745(5) 0.0692(18) Uani d . 1 . .
C C23 0.1387(6) 0.4240(2) 0.9053(4) 0.0586(15) Uani d . 1 . .
C C24 0.2031(6) 0.4713(2) 0.9485(4) 0.0558(15) Uani d . 1 . .
C C25 0.0873(13) 0.6395(5) 0.6618(10) 0.165(4) Uani d DU 1 . .
H H25A 0.1307 0.6751 0.6756 0.198 Uiso calc R 1 . .
H H25B 0.0838 0.6348 0.5928 0.198 Uiso calc R 1 . .
C C26 -0.0473(14) 0.6412(6) 0.6939(11) 0.204(6) Uani d DU 1 . .
H H26A -0.1004 0.6121 0.6633 0.306 Uiso calc R 1 . .
H H26B -0.0875 0.6768 0.6783 0.306 Uiso calc R 1 . .
H H26C -0.0463 0.6359 0.7619 0.306 Uiso calc R 1 . .
C C27 0.5010(8) 0.3041(3) 0.8233(5) 0.081(2) Uani d DU 1 . .
H H27A 0.5860 0.3055 0.8613 0.097 Uiso calc R 1 . .
H H27B 0.5172 0.2838 0.7648 0.097 Uiso calc R 1 . .
C C28 0.3898(8) 0.2763(3) 0.8787(6) 0.102(3) Uani d DU 1 . .
H H28A 0.3661 0.2996 0.9316 0.153 Uiso calc R 1 . .
H H28B 0.4223 0.2409 0.9023 0.153 Uiso calc R 1 . .
H H28C 0.3103 0.2707 0.8375 0.153 Uiso calc R 1 . .
C C29 0.5355(7) 0.6122(3) 0.9063(5) 0.084(2) Uani d DU 1 . .
H H29A 0.5997 0.5984 0.9553 0.101 Uiso calc R 1 . .
H H29B 0.4818 0.6420 0.9337 0.101 Uiso calc R 1 . .
C C30 0.6118(8) 0.6336(3) 0.8219(6) 0.105(3) Uani d DU 1 . .
H H30A 0.6665 0.6041 0.7965 0.158 Uiso calc R 1 . .
H H30B 0.6704 0.6639 0.8419 0.158 Uiso calc R 1 . .
H H30C 0.5473 0.6464 0.7734 0.158 Uiso calc R 1 . .
C C31 0.1123(10) 0.3080(4) 0.6354(7) 0.129(3) Uani d DU 1 . .
H H31A 0.0858 0.2781 0.6778 0.155 Uiso calc R 1 . .
H H31B 0.0303 0.3217 0.6020 0.155 Uiso calc R 1 . .
C C32 0.2069(11) 0.2869(5) 0.5671(8) 0.159(4) Uani d DU 1 . .
H H32A 0.1957 0.3073 0.5082 0.238 Uiso calc R 1 . .
H H32B 0.1887 0.2481 0.5555 0.238 Uiso calc R 1 . .
H H32C 0.2992 0.2914 0.5919 0.238 Uiso calc R 1 . .

loop_
_atom_site_aniso_label
_atom_site_aniso_U_11
_atom_site_aniso_U_22
_atom_site_aniso_U_33
_atom_site_aniso_U_12
_atom_site_aniso_U_13
_atom_site_aniso_U_23
Cu1 0.0593(5) 0.0552(5) 0.0568(5) -0.0024(4) -0.0015(4) -0.0043(3)
Cl1 0.0666(11) 0.1277(18) 0.1029(15) -0.0222(11) -0.0256(10) 0.0300(12)
Cl2 0.0762(12) 0.0558(10) 0.0921(13) 0.0037(8) 0.0009(10) 0.0131(9)
O1 0.094(4) 0.070(3) 0.103(4) 0.026(3) -0.001(3) 0.008(3)
O2 0.076(3) 0.048(2) 0.077(3) 0.004(2) 0.000(2) 0.003(2)
O3 0.084(3) 0.058(3) 0.076(3) -0.012(2) -0.013(3) -0.015(2)
O4 0.073(3) 0.087(3) 0.095(4) -0.027(3) 0.014(3) -0.039(3)
O5 0.076(3) 0.120(4) 0.137(4) -0.012(3) -0.012(3) 0.026(3)
O6 0.133(5) 0.141(5) 0.179(6) 0.010(4) 0.025(4) -0.063(5)
O7 0.122(4) 0.073(3) 0.201(6) 0.006(3) 0.039(4) 0.038(4)
O8 0.148(5) 0.130(5) 0.126(5) -0.034(4) -0.043(4) 0.018(4)
N1 0.058(3) 0.055(3) 0.057(3) 0.005(2) -0.010(3) -0.006(2)
N2 0.055(3) 0.047(3) 0.047(3) -0.004(2) -0.006(2) -0.005(2)
N3 0.064(3) 0.048(3) 0.058(3) 0.009(3) -0.010(3) -0.008(2)
N4 0.056(3) 0.059(3) 0.063(3) -0.003(2) 0.001(2) -0.010(3)
C1 0.068(5) 0.068(5) 0.073(5) 0.006(4) -0.014(4) -0.006(4)
C2 0.090(6) 0.060(4) 0.088(5) 0.000(4) -0.020(4) 0.015(4)
C3 0.096(6) 0.054(4) 0.078(5) -0.018(4) -0.023(4) 0.017(3)
C4 0.078(5) 0.067(4) 0.059(4) -0.023(4) -0.021(4) -0.002(3)
C5 0.062(4) 0.081(5) 0.073(5) -0.021(4) -0.004(4) 0.010(4)
C6 0.050(4) 0.106(6) 0.070(5) -0.017(4) 0.000(3) -0.003(4)
C7 0.052(4) 0.076(4) 0.048(3) -0.011(3) -0.009(3) -0.012(3)
C8 0.052(4) 0.075(5) 0.066(4) 0.009(3) -0.001(3) -0.021(4)
C9 0.062(4) 0.063(4) 0.068(4) 0.009(3) -0.005(3) -0.009(3)
C10 0.067(4) 0.048(4) 0.051(4) 0.000(3) -0.007(3) -0.010(3)
C11 0.052(3) 0.055(3) 0.043(3) -0.001(3) -0.011(3) -0.005(3)
C12 0.061(4) 0.054(4) 0.051(3) -0.014(3) -0.015(3) 0.000(3)
C13 0.073(4) 0.056(4) 0.064(4) 0.014(3) -0.018(4) -0.010(3)
C14 0.112(6) 0.063(5) 0.066(5) 0.005(4) -0.028(4) -0.015(4)
C15 0.129(7) 0.080(5) 0.046(4) 0.028(5) -0.010(4) -0.009(4)
C16 0.093(5) 0.068(4) 0.049(4) 0.025(4) -0.009(4) -0.001(3)
C17 0.104(6) 0.099(6) 0.051(4) 0.022(5) 0.009(4) 0.009(4)
C18 0.087(6) 0.097(6) 0.071(5) 0.022(5) 0.015(4) 0.024(4)
C19 0.062(4) 0.077(5) 0.068(5) 0.012(4) 0.007(3) 0.015(4)
C20 0.063(4) 0.078(5) 0.102(6) -0.012(4) 0.012(4) 0.015(4)
C21 0.067(5) 0.080(5) 0.091(6) -0.020(4) 0.009(4) -0.008(4)
C22 0.063(4) 0.070(4) 0.075(5) -0.009(3) 0.005(4) -0.018(4)
C23 0.066(4) 0.059(4) 0.050(4) 0.005(3) 0.001(3) 0.001(3)
C24 0.069(4) 0.047(3) 0.051(4) 0.011(3) -0.003(3) 0.001(3)
C25 0.155(8) 0.153(8) 0.189(8) 0.054(7) 0.043(7) 0.040(7)
C26 0.191(9) 0.211(10) 0.209(9) 0.024(8) -0.015(8) 0.039(8)
C27 0.100(5) 0.060(4) 0.084(5) 0.007(4) 0.000(4) 0.004(3)
C28 0.117(6) 0.076(5) 0.113(6) -0.001(4) -0.004(5) 0.024(4)
C29 0.082(5) 0.066(4) 0.103(5) 0.006(4) -0.033(4) -0.020(4)
C30 0.098(5) 0.097(5) 0.120(6) -0.035(5) -0.007(5) -0.008(5)
C31 0.117(6) 0.147(7) 0.124(6) -0.049(6) 0.009(5) -0.066(6)
C32 0.178(8) 0.152(7) 0.145(7) 0.004(7) -0.006(7) -0.066(6)

loop_
_atom_type_symbol
_atom_type_description
_atom_type_scat_dispersion_real
_atom_type_scat_dispersion_imag
_atom_type_scat_source
C C 0.0033 0.0016 'International Tables Vol C Tables 4.2.6.8 and 6.1.1.4'
H H 0.0000 0.0000 'International Tables Vol C Tables 4.2.6.8 and 6.1.1.4'
N N 0.0061 0.0033 'International Tables Vol C Tables 4.2.6.8 and 6.1.1.4'
O O 0.0106 0.0060 'International Tables Vol C Tables 4.2.6.8 and 6.1.1.4'
Cl Cl 0.1484 0.1585 'International Tables Vol C Tables 4.2.6.8 and 6.1.1.4'
Cu Cu 0.3201 1.2651 'International Tables Vol C Tables 4.2.6.8 and 6.1.1.4'

loop_
_geom_angle_atom_site_label_1
_geom_angle_atom_site_label_2
_geom_angle_atom_site_label_3
_geom_angle_site_symmetry_1
_geom_angle_site_symmetry_3
_geom_angle
_geom_angle_publ_flag
N1 Cu1 N4 . . 176.8(2) y
N1 Cu1 N2 . . 80.38(19) y
N4 Cu1 N2 . . 102.79(19) y
N1 Cu1 N3 . . 100.03(19) y
N4 Cu1 N3 . . 79.6(2) y
N2 Cu1 N3 . . 101.22(17) y
N1 Cu1 Cl1 . . 91.64(15) y
N4 Cu1 Cl1 . . 86.22(15) y
N2 Cu1 Cl1 . . 130.20(13) y
N3 Cu1 Cl1 . . 128.54(15) y
O6 Cl2 O7 . . 109.7(4) ?
O6 Cl2 O8 . . 106.2(5) ?
O7 Cl2 O8 . . 107.2(4) ?
O6 Cl2 O5 . . 112.4(4) ?
O7 Cl2 O5 . . 111.9(4) ?
O8 Cl2 O5 . . 109.3(4) ?
C1 O1 C25 . . 114.1(7) ?
C10 O2 C27 . . 118.6(5) ?
C13 O3 C29 . . 120.3(5) ?
C22 O4 C31 . . 118.3(6) ?
C1 N1 C12 . . 116.5(6) ?
C1 N1 Cu1 . . 128.7(5) ?
C12 N1 Cu1 . . 114.5(4) ?
C10 N2 C11 . . 117.2(5) ?
C10 N2 Cu1 . . 132.6(4) ?
C11 N2 Cu1 . . 110.1(4) ?
C13 N3 C24 . . 118.7(5) ?
C13 N3 Cu1 . . 131.9(5) ?
C24 N3 Cu1 . . 109.0(4) ?
C22 N4 C23 . . 119.0(6) ?
C22 N4 Cu1 . . 126.2(5) ?
C23 N4 Cu1 . . 113.3(4) ?
N1 C1 O1 . . 112.8(6) ?
N1 C1 C2 . . 124.6(7) ?
O1 C1 C2 . . 122.7(7) ?
C3 C2 C1 . . 117.6(7) ?
C3 C2 H2 . . 121.2 ?
C1 C2 H2 . . 121.2 ?
C2 C3 C4 . . 122.6(7) ?
C2 C3 H3 . . 118.7 ?
C4 C3 H3 . . 118.7 ?
C5 C4 C3 . . 125.0(7) ?
C5 C4 C12 . . 120.5(6) ?
C3 C4 C12 . . 114.5(7) ?
C6 C5 C4 . . 120.4(7) ?
C6 C5 H5 . . 119.8 ?
C4 C5 H5 . . 119.8 ?
C5 C6 C7 . . 122.4(7) ?
C5 C6 H6 . . 118.8 ?
C7 C6 H6 . . 118.8 ?
C8 C7 C11 . . 116.7(6) ?
C8 C7 C6 . . 125.0(6) ?
C11 C7 C6 . . 118.4(6) ?
C9 C8 C7 . . 121.3(6) ?
C9 C8 H8 . . 119.4 ?
C7 C8 H8 . . 119.4 ?
C8 C9 C10 . . 118.3(6) ?
C8 C9 H9 . . 120.9 ?
C10 C9 H9 . . 120.9 ?
N2 C10 O2 . . 113.9(5) ?
N2 C10 C9 . . 123.3(6) ?
O2 C10 C9 . . 122.8(6) ?
N2 C11 C7 . . 123.3(5) ?
N2 C11 C12 . . 116.8(5) ?
C7 C11 C12 . . 119.9(6) ?
N1 C12 C4 . . 124.2(6) ?
N1 C12 C11 . . 117.4(5) ?
C4 C12 C11 . . 118.4(6) ?
O3 C13 N3 . . 114.0(6) ?
O3 C13 C14 . . 124.8(6) ?
N3 C13 C14 . . 121.2(7) ?
C15 C14 C13 . . 119.6(7) ?
C15 C14 H14 . . 120.2 ?
C13 C14 H14 . . 120.2 ?
C14 C15 C16 . . 121.5(7) ?
C14 C15 H15 . . 119.2 ?
C16 C15 H15 . . 119.2 ?
C24 C16 C17 . . 120.2(7) ?
C24 C16 C15 . . 115.2(7) ?
C17 C16 C15 . . 124.6(7) ?
C18 C17 C16 . . 120.0(7) ?
C18 C17 H17 . . 120.0 ?
C16 C17 H17 . . 120.0 ?
C17 C18 C19 . . 121.6(7) ?
C17 C18 H18 . . 119.2 ?
C19 C18 H18 . . 119.2 ?
C23 C19 C18 . . 118.5(7) ?
C23 C19 C20 . . 115.5(6) ?
C18 C19 C20 . . 125.9(7) ?
C21 C20 C19 . . 121.8(7) ?
C21 C20 H20 . . 119.1 ?
C19 C20 H20 . . 119.1 ?
C20 C21 C22 . . 119.2(7) ?
C20 C21 H21 . . 120.4 ?
C22 C21 H21 . . 120.4 ?
O4 C22 N4 . . 114.1(6) ?
O4 C22 C21 . . 124.4(6) ?
N4 C22 C21 . . 121.5(7) ?
N4 C23 C19 . . 122.8(6) ?
N4 C23 C24 . . 117.5(6) ?
C19 C23 C24 . . 119.6(6) ?
N3 C24 C16 . . 123.7(6) ?
N3 C24 C23 . . 116.3(5) ?
C16 C24 C23 . . 119.9(6) ?
C26 C25 O1 . . 115.2(11) ?
C26 C25 H25A . . 108.5 ?
O1 C25 H25A . . 108.5 ?
C26 C25 H25B . . 108.5 ?
O1 C25 H25B . . 108.5 ?
H25A C25 H25B . . 107.5 ?
C25 C26 H26A . . 109.5 ?
C25 C26 H26B . . 109.5 ?
H26A C26 H26B . . 109.5 ?
C25 C26 H26C . . 109.5 ?
H26A C26 H26C . . 109.5 ?
H26B C26 H26C . . 109.5 ?
O2 C27 C28 . . 106.2(6) ?
O2 C27 H27A . . 110.5 ?
C28 C27 H27A . . 110.5 ?
O2 C27 H27B . . 110.5 ?
C28 C27 H27B . . 110.5 ?
H27A C27 H27B . . 108.7 ?
C27 C28 H28A . . 109.5 ?
C27 C28 H28B . . 109.5 ?
H28A C28 H28B . . 109.5 ?
C27 C28 H28C . . 109.5 ?
H28A C28 H28C . . 109.5 ?
H28B C28 H28C . . 109.5 ?
O3 C29 C30 . . 107.5(6) ?
O3 C29 H29A . . 110.2 ?
C30 C29 H29A . . 110.2 ?
O3 C29 H29B . . 110.2 ?
C30 C29 H29B . . 110.2 ?
H29A C29 H29B . . 108.5 ?
C29 C30 H30A . . 109.5 ?
C29 C30 H30B . . 109.5 ?
H30A C30 H30B . . 109.5 ?
C29 C30 H30C . . 109.5 ?
H30A C30 H30C . . 109.5 ?
H30B C30 H30C . . 109.5 ?
C32 C31 O4 . . 110.3(7) ?
C32 C31 H31A . . 109.6 ?
O4 C31 H31A . . 109.6 ?
C32 C31 H31B . . 109.6 ?
O4 C31 H31B . . 109.6 ?
H31A C31 H31B . . 108.1 ?
C31 C32 H32A . . 109.5 ?
C31 C32 H32B . . 109.5 ?
H32A C32 H32B . . 109.5 ?
C31 C32 H32C . . 109.5 ?
H32A C32 H32C . . 109.5 ?
H32B C32 H32C . . 109.5 ?

loop_
_geom_bond_atom_site_label_1
_geom_bond_atom_site_label_2
_geom_bond_site_symmetry_2
_geom_bond_distance
_geom_bond_publ_flag
Cu1 N1 . 1.999(5) y
Cu1 N4 . 2.003(5) y
Cu1 N2 . 2.158(5) y
Cu1 N3 . 2.162(5) y
Cu1 Cl1 . 2.2847(19) y
Cl2 O6 . 1.392(6) ?
Cl2 O7 . 1.404(5) ?
Cl2 O8 . 1.408(6) ?
Cl2 O5 . 1.411(5) ?
O1 C1 . 1.349(8) ?
O1 C25 . 1.447(11) ?
O2 C10 . 1.353(7) ?
O2 C27 . 1.441(7) ?
O3 C13 . 1.324(8) ?
O3 C29 . 1.446(7) ?
O4 C22 . 1.320(7) ?
O4 C31 . 1.438(8) ?
N1 C1 . 1.322(8) ?
N1 C12 . 1.370(8) ?
N2 C10 . 1.321(7) ?
N2 C11 . 1.363(7) ?
N3 C13 . 1.328(8) ?
N3 C24 . 1.380(7) ?
N4 C22 . 1.320(7) ?
N4 C23 . 1.371(7) ?
C1 C2 . 1.400(9) ?
C2 C3 . 1.352(10) ?
C2 H2 . 0.9300 ?
C3 C4 . 1.406(9) ?
C3 H3 . 0.9300 ?
C4 C5 . 1.405(9) ?
C4 C12 . 1.422(8) ?
C5 C6 . 1.336(10) ?
C5 H5 . 0.9300 ?
C6 C7 . 1.436(9) ?
C6 H6 . 0.9300 ?
C7 C8 . 1.390(8) ?
C7 C11 . 1.403(8) ?
C8 C9 . 1.345(9) ?
C8 H8 . 0.9300 ?
C9 C10 . 1.414(8) ?
C9 H9 . 0.9300 ?
C11 C12 . 1.439(8) ?
C13 C14 . 1.414(9) ?
C14 C15 . 1.347(10) ?
C14 H14 . 0.9300 ?
C15 C16 . 1.425(10) ?
C15 H15 . 0.9300 ?
C16 C24 . 1.392(9) ?
C16 C17 . 1.413(10) ?
C17 C18 . 1.359(10) ?
C17 H17 . 0.9300 ?
C18 C19 . 1.424(9) ?
C18 H18 . 0.9300 ?
C19 C23 . 1.411(9) ?
C19 C20 . 1.427(10) ?
C20 C21 . 1.324(9) ?
C20 H20 . 0.9300 ?
C21 C22 . 1.434(9) ?
C21 H21 . 0.9300 ?
C23 C24 . 1.420(8) ?
C25 C26 . 1.401(9) ?
C25 H25A . 0.9700 ?
C25 H25B . 0.9700 ?
C26 H26A . 0.9600 ?
C26 H26B . 0.9600 ?
C26 H26C . 0.9600 ?
C27 C28 . 1.508(7) ?
C27 H27A . 0.9700 ?
C27 H27B . 0.9700 ?
C28 H28A . 0.9600 ?
C28 H28B . 0.9600 ?
C28 H28C . 0.9600 ?
C29 C30 . 1.505(8) ?
C29 H29A . 0.9700 ?
C29 H29B . 0.9700 ?
C30 H30A . 0.9600 ?
C30 H30B . 0.9600 ?
C30 H30C . 0.9600 ?
C31 C32 . 1.439(8) ?
C31 H31A . 0.9700 ?
C31 H31B . 0.9700 ?
C32 H32A . 0.9600 ?
C32 H32B . 0.9600 ?
C32 H32C . 0.9600 ?

loop_
_geom_torsion_atom_site_label_1
_geom_torsion_atom_site_label_2
_geom_torsion_atom_site_label_3
_geom_torsion_atom_site_label_4
_geom_torsion_site_symmetry_1
_geom_torsion_site_symmetry_2
_geom_torsion_site_symmetry_3
_geom_torsion_site_symmetry_4
_geom_torsion
_geom_torsion_publ_flag
N2 Cu1 N1 C1 . . . . -178.8(5) ?
N3 Cu1 N1 C1 . . . . -79.0(5) ?
Cl1 Cu1 N1 C1 . . . . 50.7(5) ?
N2 Cu1 N1 C12 . . . . 7.8(4) ?
N3 Cu1 N1 C12 . . . . 107.7(4) ?
Cl1 Cu1 N1 C12 . . . . -122.7(4) ?
N1 Cu1 N2 C10 . . . . 176.9(5) ?
N4 Cu1 N2 C10 . . . . -3.3(5) ?
N3 Cu1 N2 C10 . . . . 78.4(5) ?
Cl1 Cu1 N2 C10 . . . . -99.2(5) ?
N1 Cu1 N2 C11 . . . . -6.5(3) ?
N4 Cu1 N2 C11 . . . . 173.4(3) ?
N3 Cu1 N2 C11 . . . . -104.9(3) ?
Cl1 Cu1 N2 C11 . . . . 77.5(4) ?
N1 Cu1 N3 C13 . . . . -11.7(5) ?
N4 Cu1 N3 C13 . . . . 171.5(5) ?
N2 Cu1 N3 C13 . . . . 70.4(5) ?
Cl1 Cu1 N3 C13 . . . . -111.9(5) ?
N1 Cu1 N3 C24 . . . . 160.6(4) ?
N4 Cu1 N3 C24 . . . . -16.2(4) ?
N2 Cu1 N3 C24 . . . . -117.4(4) ?
Cl1 Cu1 N3 C24 . . . . 60.3(4) ?
N2 Cu1 N4 C22 . . . . -76.5(5) ?
N3 Cu1 N4 C22 . . . . -175.8(5) ?
Cl1 Cu1 N4 C22 . . . . 53.9(5) ?
N2 Cu1 N4 C23 . . . . 117.5(4) ?
N3 Cu1 N4 C23 . . . . 18.2(4) ?
Cl1 Cu1 N4 C23 . . . . -112.1(4) ?
C12 N1 C1 O1 . . . . -175.3(5) ?
Cu1 N1 C1 O1 . . . . 11.5(8) ?
C12 N1 C1 C2 . . . . 3.9(9) ?
Cu1 N1 C1 C2 . . . . -169.4(5) ?
C25 O1 C1 N1 . . . . -161.5(8) ?
C25 O1 C1 C2 . . . . 19.3(11) ?
N1 C1 C2 C3 . . . . -2.3(10) ?
O1 C1 C2 C3 . . . . 176.8(6) ?
C1 C2 C3 C4 . . . . -0.5(10) ?
C2 C3 C4 C5 . . . . -178.0(7) ?
C2 C3 C4 C12 . . . . 1.3(9) ?
C3 C4 C5 C6 . . . . 178.0(6) ?
C12 C4 C5 C6 . . . . -1.3(9) ?
C4 C5 C6 C7 . . . . 2.0(10) ?
C5 C6 C7 C8 . . . . 179.2(6) ?
C5 C6 C7 C11 . . . . -0.6(9) ?
C11 C7 C8 C9 . . . . 0.8(8) ?
C6 C7 C8 C9 . . . . -179.1(6) ?
C7 C8 C9 C10 . . . . 0.2(9) ?
C11 N2 C10 O2 . . . . 178.0(4) ?
Cu1 N2 C10 O2 . . . . -5.6(7) ?
C11 N2 C10 C9 . . . . -0.9(8) ?
Cu1 N2 C10 C9 . . . . 175.5(4) ?
C27 O2 C10 N2 . . . . 172.7(5) ?
C27 O2 C10 C9 . . . . -8.4(8) ?
C8 C9 C10 N2 . . . . -0.2(9) ?
C8 C9 C10 O2 . . . . -179.0(5) ?
C10 N2 C11 C7 . . . . 2.1(7) ?
Cu1 N2 C11 C7 . . . . -175.1(4) ?
C10 N2 C11 C12 . . . . -178.6(5) ?
Cu1 N2 C11 C12 . . . . 4.2(5) ?
C8 C7 C11 N2 . . . . -2.1(8) ?
C6 C7 C11 N2 . . . . 177.8(5) ?
C8 C7 C11 C12 . . . . 178.6(5) ?
C6 C7 C11 C12 . . . . -1.5(8) ?
C1 N1 C12 C4 . . . . -2.9(8) ?
Cu1 N1 C12 C4 . . . . 171.3(4) ?
C1 N1 C12 C11 . . . . 177.7(5) ?
Cu1 N1 C12 C11 . . . . -8.1(6) ?
C5 C4 C12 N1 . . . . 179.8(5) ?
C3 C4 C12 N1 . . . . 0.4(8) ?
C5 C4 C12 C11 . . . . -0.8(8) ?
C3 C4 C12 C11 . . . . 179.9(5) ?
N2 C11 C12 N1 . . . . 2.2(7) ?
C7 C11 C12 N1 . . . . -178.4(5) ?
N2 C11 C12 C4 . . . . -177.2(5) ?
C7 C11 C12 C4 . . . . 2.1(7) ?
C29 O3 C13 N3 . . . . -177.0(5) ?
C29 O3 C13 C14 . . . . 2.0(9) ?
C24 N3 C13 O3 . . . . 178.2(5) ?
Cu1 N3 C13 O3 . . . . -10.2(8) ?
C24 N3 C13 C14 . . . . -0.8(8) ?
Cu1 N3 C13 C14 . . . . 170.8(4) ?
O3 C13 C14 C15 . . . . 179.7(6) ?
N3 C13 C14 C15 . . . . -1.4(10) ?
C13 C14 C15 C16 . . . . 1.2(11) ?
C14 C15 C16 C24 . . . . 1.2(10) ?
C14 C15 C16 C17 . . . . 179.3(7) ?
C24 C16 C17 C18 . . . . 1.6(10) ?
C15 C16 C17 C18 . . . . -176.4(7) ?
C16 C17 C18 C19 . . . . 1.9(11) ?
C17 C18 C19 C23 . . . . -3.2(10) ?
C17 C18 C19 C20 . . . . 176.8(7) ?
C23 C19 C20 C21 . . . . 2.2(10) ?
C18 C19 C20 C21 . . . . -177.8(7) ?
C19 C20 C21 C22 . . . . 0.7(11) ?
C31 O4 C22 N4 . . . . -171.0(7) ?
C31 O4 C22 C21 . . . . 9.8(11) ?
C23 N4 C22 O4 . . . . -173.8(5) ?
Cu1 N4 C22 O4 . . . . 21.0(8) ?
C23 N4 C22 C21 . . . . 5.4(9) ?
Cu1 N4 C22 C21 . . . . -159.8(5) ?
C20 C21 C22 O4 . . . . 174.4(7) ?
C20 C21 C22 N4 . . . . -4.8(11) ?
C22 N4 C23 C19 . . . . -2.3(9) ?
Cu1 N4 C23 C19 . . . . 164.8(5) ?
C22 N4 C23 C24 . . . . 175.1(5) ?
Cu1 N4 C23 C24 . . . . -17.8(6) ?
C18 C19 C23 N4 . . . . 178.5(6) ?
C20 C19 C23 N4 . . . . -1.5(9) ?
C18 C19 C23 C24 . . . . 1.2(9) ?
C20 C19 C23 C24 . . . . -178.8(6) ?
C13 N3 C24 C16 . . . . 3.5(8) ?
Cu1 N3 C24 C16 . . . . -170.0(5) ?
C13 N3 C24 C23 . . . . -174.7(5) ?
Cu1 N3 C24 C23 . . . . 11.8(6) ?
C17 C16 C24 N3 . . . . 178.2(6) ?
C15 C16 C24 N3 . . . . -3.6(9) ?
C17 C16 C24 C23 . . . . -3.7(9) ?
C15 C16 C24 C23 . . . . 174.5(6) ?
N4 C23 C24 N3 . . . . 3.0(8) ?
C19 C23 C24 N3 . . . . -179.5(5) ?
N4 C23 C24 C16 . . . . -175.3(5) ?
C19 C23 C24 C16 . . . . 2.2(8) ?
C1 O1 C25 C26 . . . . 166.7(12) ?
C10 O2 C27 C28 . . . . -173.4(5) ?
C13 O3 C29 C30 . . . . -176.9(6) ?
C22 O4 C31 C32 . . . . -158.3(8) ?
